data_4514096
loop_
_publ_author_name
'Ji, Jie'
'Lin, Lili'
'Tang, Qiong'
'Kang, Tengfei'
'Liu, Xiaohua'
'Feng, Xiaoming'

_publ_section_title
;
 Highly Efficient Asymmetric Synthesis of Chiral \g-Alkenyl Butenolides
 Catalyzed by Chiral N,N&#x2032;-Dioxide--Scandium(III) Complexes
;
_journal_issue 6
_journal_name_full 'ACS Catalysis'
_journal_page_first 3763
_journal_paper_doi 10.1021/acscatal.7b00590
_journal_volume 7
_journal_year 2017
_chemical_absolute_configuration ad
_chemical_formula_moiety 'C12 H10 O5'
_chemical_formula_sum 'C12 H10 O5'
_chemical_formula_weight 234.20
_space_group_crystal_system orthorhombic
_space_group_IT_number 19
_space_group_name_Hall 'P 2ac 2ab'
_space_group_name_H-M_alt 'P 21 21 21'
_symmetry_space_group_name_Hall 'P 2ac 2ab'
_symmetry_space_group_name_H-M 'P 21 21 21'
_atom_sites_solution_hydrogens geom
_atom_sites_solution_primary direct
_audit_creation_date 2017-01-18
_audit_creation_method
;
Olex2 1.2
(compiled 2017.01.04 svn.r3372 for OlexSys, GUI svn.r5292)
;
_cell_angle_alpha 90
_cell_angle_beta 90
_cell_angle_gamma 90
_cell_formula_units_Z 4
_cell_length_a 5.9658(2)
_cell_length_b 6.8587(3)
_cell_length_c 26.8770(10)
_cell_measurement_reflns_used 1884
_cell_measurement_temperature 293.52(10)
_cell_measurement_theta_max 72.2590
_cell_measurement_theta_min 6.5800
_cell_volume 1099.74(7)
_computing_cell_refinement
;
CrysAlisPro, Agilent Technologies,
Version 1.171.37.35 (release 13-08-2014 CrysAlis171 .NET)
(compiled Aug 13 2014,18:06:01)
;
_computing_data_collection
;
CrysAlisPro, Agilent Technologies,
Version 1.171.37.35 (release 13-08-2014 CrysAlis171 .NET)
(compiled Aug 13 2014,18:06:01)
;
_computing_data_reduction
;
CrysAlisPro, Agilent Technologies,
Version 1.171.37.35 (release 13-08-2014 CrysAlis171 .NET)
(compiled Aug 13 2014,18:06:01)
;
_computing_molecular_graphics 'Olex2 (Dolomanov et al., 2009)'
_computing_publication_material 'Olex2 (Dolomanov et al., 2009)'
_computing_structure_refinement 'ShelXL (Sheldrick, 2015)'
_computing_structure_solution 'ShelXT (Sheldrick, 2015)'
_diffrn_ambient_environment air
_diffrn_ambient_temperature 293.52(10)
_diffrn_detector 'CCD plate'
_diffrn_detector_area_resol_mean 15.9595
_diffrn_detector_type EosS2
_diffrn_measured_fraction_theta_full 0.998
_diffrn_measured_fraction_theta_max 0.997
_diffrn_measurement_details
;
#__ type_ start__ end____ width___ exp.time_
  1 omega   23.00   89.00   1.0000    3.3800
omega____ theta____ kappa____ phi______ frames
    -       36.0421 -125.0000 -150.0000 66

#__ type_ start__ end____ width___ exp.time_
  2 omega  -32.00   63.00   1.0000    3.3800
omega____ theta____ kappa____ phi______ frames
    -       36.0421  -77.0000  120.0000 95

#__ type_ start__ end____ width___ exp.time_
  3 omega    9.00  104.00   1.0000    3.3800
omega____ theta____ kappa____ phi______ frames
    -       36.0421   77.0000   30.0000 95

#__ type_ start__ end____ width___ exp.time_
  4 omega    7.00  107.00   1.0000    3.3800
omega____ theta____ kappa____ phi______ frames
    -       36.0421   19.0000 -120.0000 100

#__ type_ start__ end____ width___ exp.time_
  5 omega   40.00   98.00   1.0000   20.0000
omega____ theta____ kappa____ phi______ frames
    -      108.0000  -45.0000  -60.0000 58

#__ type_ start__ end____ width___ exp.time_
  6 omega   39.00  109.00   1.0000   20.0000
omega____ theta____ kappa____ phi______ frames
    -      108.0000  -94.0000 -180.0000 70

#__ type_ start__ end____ width___ exp.time_
  7 omega   40.00   98.00   1.0000   20.0000
omega____ theta____ kappa____ phi______ frames
    -      108.0000  -45.0000 -120.0000 58

#__ type_ start__ end____ width___ exp.time_
  8 omega   38.00   91.00   1.0000   20.0000
omega____ theta____ kappa____ phi______ frames
    -      108.0000  -30.0000  150.0000 53

#__ type_ start__ end____ width___ exp.time_
  9 omega   38.00   91.00   1.0000   20.0000
omega____ theta____ kappa____ phi______ frames
    -      108.0000  -30.0000 -120.0000 53

#__ type_ start__ end____ width___ exp.time_
 10 omega   40.00   98.00   1.0000   20.0000
omega____ theta____ kappa____ phi______ frames
    -      108.0000  -45.0000    0.0000 58

#__ type_ start__ end____ width___ exp.time_
 11 omega   40.00   98.00   1.0000   20.0000
omega____ theta____ kappa____ phi______ frames
    -      108.0000  -45.0000   60.0000 58

#__ type_ start__ end____ width___ exp.time_
 12 omega  -31.00   -6.00   1.0000    3.3800
omega____ theta____ kappa____ phi______ frames
    -       36.0421  -57.0000  -90.0000 25
;
_diffrn_measurement_device 'four-circle diffractometer'
_diffrn_measurement_device_type 'New Gemini, Dual, Cu at zero, EosS2'
_diffrn_measurement_method '\w scans'
_diffrn_orient_matrix_UB_11 0.0873071000
_diffrn_orient_matrix_UB_12 0.0679311000
_diffrn_orient_matrix_UB_13 0.0510979000
_diffrn_orient_matrix_UB_21 0.0754017000
_diffrn_orient_matrix_UB_22 0.1947540000
_diffrn_orient_matrix_UB_23 -0.0232266000
_diffrn_orient_matrix_UB_31 -0.2309553000
_diffrn_orient_matrix_UB_32 0.0889985000
_diffrn_orient_matrix_UB_33 0.0116584000
_diffrn_radiation_monochromator graphite
_diffrn_radiation_probe x-ray
_diffrn_radiation_type CuK\a
_diffrn_radiation_wavelength 1.54184
_diffrn_reflns_av_R_equivalents 0.0286
_diffrn_reflns_av_unetI/netI 0.0343
_diffrn_reflns_Laue_measured_fraction_full 0.998
_diffrn_reflns_Laue_measured_fraction_max 0.997
_diffrn_reflns_limit_h_max 4
_diffrn_reflns_limit_h_min -7
_diffrn_reflns_limit_k_max 8
_diffrn_reflns_limit_k_min -6
_diffrn_reflns_limit_l_max 31
_diffrn_reflns_limit_l_min -26
_diffrn_reflns_number 3539
_diffrn_reflns_point_group_measured_fraction_full 0.952
_diffrn_reflns_point_group_measured_fraction_max 0.952
_diffrn_reflns_theta_full 65.069
_diffrn_reflns_theta_max 65.069
_diffrn_reflns_theta_min 6.588
_diffrn_source 'Enhance (Cu) X-ray Source'
_exptl_absorpt_coefficient_mu 0.948
_exptl_absorpt_correction_T_max 1.00000
_exptl_absorpt_correction_T_min 0.50976
_exptl_absorpt_correction_type multi-scan
_exptl_absorpt_process_details
;
CrysAlisPro, Agilent Technologies,
Version 1.171.37.35 (release 13-08-2014 CrysAlis171 .NET)
(compiled Aug 13 2014,18:06:01)
Empirical absorption correction using spherical harmonics,
 implemented in SCALE3 ABSPACK scaling algorithm.
;
_exptl_crystal_colour 'clear light colourless'
_exptl_crystal_colour_lustre clear
_exptl_crystal_colour_modifier light
_exptl_crystal_colour_primary colourless
_exptl_crystal_density_diffrn 1.415
_exptl_crystal_description plate
_exptl_crystal_F_000 488
_exptl_crystal_size_max 0.8
_exptl_crystal_size_mid 0.5
_exptl_crystal_size_min 0.15
_refine_diff_density_max 0.235
_refine_diff_density_min -0.251
_refine_diff_density_rms 0.051
_refine_ls_abs_structure_details
;
 Flack x determined using 565 quotients [(I+)-(I-)]/[(I+)+(I-)]
 (Parsons, Flack and Wagner, Acta Cryst. B69 (2013) 249-259).
;
_refine_ls_abs_structure_Flack 0.0(2)
_refine_ls_extinction_method none
_refine_ls_goodness_of_fit_ref 1.072
_refine_ls_hydrogen_treatment constr
_refine_ls_matrix_type full
_refine_ls_number_parameters 155
_refine_ls_number_reflns 1777
_refine_ls_number_restraints 0
_refine_ls_restrained_S_all 1.072
_refine_ls_R_factor_all 0.0529
_refine_ls_R_factor_gt 0.0509
_refine_ls_shift/su_max 0.000
_refine_ls_shift/su_mean 0.000
_refine_ls_structure_factor_coef Fsqd
_refine_ls_weighting_details 'w=1/[\s^2^(Fo^2^)+(0.1000P)^2^+0.0630P] where P=(Fo^2^+2Fc^2^)/3'
_refine_ls_weighting_scheme calc
_refine_ls_wR_factor_gt 0.1384
_refine_ls_wR_factor_ref 0.1424
_reflns_Friedel_coverage 0.577
_reflns_Friedel_fraction_full 0.882
_reflns_Friedel_fraction_max 0.882
_reflns_number_gt 1680
_reflns_number_total 1777
_reflns_threshold_expression 'I > 2\s(I)'
_cod_data_source_file cs7b00590_si_004.cif
_cod_data_source_block fxm-h-111-3
_cod_depositor_comments 'Adding full bibliography for 4514096.cif.'
_cod_original_cell_volume 1099.74(8)
_cod_database_code 4514096
_shelx_shelxl_version_number 2014/7
_chemical_oxdiff_formula 'C48 H40 O20'
_shelx_space_group_comment
;
The symmetry employed for this shelxl refinement is uniquely defined
by the following loop, which should always be used as a source of
symmetry information in preference to the above space-group names.
They are only intended as comments.
;
_reflns_odcompleteness_completeness 99.67
_reflns_odcompleteness_iscentric 1
_reflns_odcompleteness_theta 66.97
_olex2_refinement_description
;
1. Fixed Uiso
 At 1.2 times of:
  All C(H) groups
 At 1.5 times of:
  All C(H,H,H) groups
2.a Ternary CH refined with riding coordinates:
 C008(H008), C009(H009)
2.b Aromatic/amide H refined with riding coordinates:
 C00A(H00A), C00B(H00B), C00C(H00C), C00E(H00E), C00G(H00G)
2.c Idealised Me refined as rotating group:
 C00H(H00D,H00F,H00H)
;
_olex2_date_sample_data_collection 2017-01-18
_olex2_submission_special_instructions 'No special instructions were received'

loop_
_space_group_symop_operation_xyz
'x, y, z'
'-x+1/2, -y, z+1/2'
'-x, y+1/2, -z+1/2'
'x+1/2, -y+1/2, -z'

loop_
_atom_site_label
_atom_site_type_symbol
_atom_site_fract_x
_atom_site_fract_y
_atom_site_fract_z
_atom_site_U_iso_or_equiv
_atom_site_adp_type
_atom_site_occupancy
_atom_site_site_symmetry_order
_atom_site_calc_flag
_atom_site_refinement_flags_posn
O001 O 0.2450(4) 0.6514(4) 0.47289(7) 0.0441(6) Uani 1 1 d .
O002 O 0.7025(4) 0.5580(4) 0.30638(8) 0.0522(6) Uani 1 1 d .
O003 O 0.4359(5) 0.4298(4) 0.38669(9) 0.0557(7) Uani 1 1 d .
O004 O 0.1460(4) 0.5831(5) 0.19045(9) 0.0633(8) Uani 1 1 d .
O005 O 0.1294(5) 0.4750(5) 0.53756(10) 0.0699(9) Uani 1 1 d .
C006 C 0.3999(5) 0.5586(5) 0.25078(11) 0.0410(7) Uani 1 1 d .
C007 C 0.5026(5) 0.5460(5) 0.30013(11) 0.0412(7) Uani 1 1 d .
C008 C 0.3731(6) 0.6279(5) 0.38942(11) 0.0428(7) Uani 1 1 d .
H008 H 0.4973 0.7213 0.3896 0.051 Uiso 1 1 calc R
C009 C 0.3451(6) 0.5170(5) 0.34305(11) 0.0447(8) Uani 1 1 d .
H009 H 0.1912 0.4798 0.3345 0.054 Uiso 1 1 calc R
C00A C 0.5128(6) 0.5672(5) 0.20358(11) 0.0449(8) Uani 1 1 d .
H00A H 0.6668 0.5639 0.1983 0.054 Uiso 1 1 calc R
C00B C 0.3548(7) 0.5806(6) 0.16914(12) 0.0543(9) Uani 1 1 d .
H00B H 0.3819 0.5875 0.1351 0.065 Uiso 1 1 calc R
C00C C 0.1788(6) 0.5678(7) 0.24004(12) 0.0547(9) Uani 1 1 d .
H00C H 0.0647 0.5641 0.2636 0.066 Uiso 1 1 calc R
C00D C 0.1755(6) 0.6815(6) 0.42148(10) 0.0454(8) Uani 1 1 d .
C00E C -0.0222(6) 0.5533(8) 0.41655(13) 0.0588(10) Uani 1 1 d .
H00E H -0.1058 0.5385 0.3876 0.071 Uiso 1 1 calc R
C00F C 0.1062(6) 0.5225(6) 0.49488(13) 0.0488(8) Uani 1 1 d .
C00G C -0.0637(7) 0.4633(7) 0.45844(14) 0.0583(10) Uani 1 1 d .
H00G H -0.1808 0.3766 0.4641 0.070 Uiso 1 1 calc R
C00H C 0.1240(8) 0.8965(7) 0.41434(15) 0.0647(11) Uani 1 1 d .
H00D H -0.0004 0.9325 0.4350 0.097 Uiso 1 1 calc GR
H00F H 0.0870 0.9204 0.3801 0.097 Uiso 1 1 calc GR
H00H H 0.2529 0.9724 0.4234 0.097 Uiso 1 1 calc GR

loop_
_atom_site_aniso_label
_atom_site_aniso_U_11
_atom_site_aniso_U_22
_atom_site_aniso_U_33
_atom_site_aniso_U_23
_atom_site_aniso_U_13
_atom_site_aniso_U_12
O001 0.0394(11) 0.0680(14) 0.0249(10) -0.0006(9) -0.0034(9) -0.0017(12)
O002 0.0363(12) 0.0831(16) 0.0371(11) -0.0024(12) 0.0002(10) -0.0012(12)
O003 0.0615(16) 0.0701(15) 0.0356(12) 0.0066(11) 0.0078(11) 0.0167(14)
O004 0.0461(14) 0.107(2) 0.0372(13) -0.0011(14) -0.0084(10) -0.0109(16)
O005 0.0617(18) 0.103(2) 0.0450(15) 0.0287(14) -0.0031(12) -0.0051(17)
C006 0.0395(17) 0.0543(17) 0.0291(15) -0.0039(13) 0.0025(12) -0.0023(14)
C007 0.0384(17) 0.0546(16) 0.0307(14) -0.0043(13) 0.0036(12) -0.0025(14)
C008 0.0371(16) 0.0645(18) 0.0267(14) 0.0017(13) -0.0020(12) 0.0034(15)
C009 0.0396(16) 0.0658(19) 0.0287(14) -0.0011(14) 0.0029(13) -0.0029(15)
C00A 0.0494(18) 0.0552(17) 0.0302(15) -0.0013(13) 0.0072(13) -0.0006(16)
C00B 0.068(2) 0.067(2) 0.0276(14) -0.0018(14) 0.0020(15) -0.009(2)
C00C 0.0416(18) 0.089(3) 0.0331(16) 0.0008(17) 0.0016(14) -0.0065(19)
C00D 0.0376(17) 0.075(2) 0.0233(13) 0.0028(14) -0.0008(12) 0.0079(15)
C00E 0.0351(17) 0.108(3) 0.0335(15) -0.0148(19) -0.0037(13) -0.001(2)
C00F 0.0439(19) 0.066(2) 0.0368(16) 0.0071(15) 0.0010(14) 0.0018(16)
C00G 0.0433(19) 0.082(2) 0.050(2) -0.0066(18) 0.0035(16) -0.016(2)
C00H 0.060(2) 0.086(3) 0.0483(19) 0.0167(19) 0.0105(18) 0.029(2)

loop_
_atom_type_symbol
_atom_type_description
_atom_type_scat_dispersion_real
_atom_type_scat_dispersion_imag
_atom_type_scat_source
C C 0.0181 0.0091 'International Tables Vol C Tables 4.2.6.8 and 6.1.1.4'
H H 0.0000 0.0000 'International Tables Vol C Tables 4.2.6.8 and 6.1.1.4'
O O 0.0492 0.0322 'International Tables Vol C Tables 4.2.6.8 and 6.1.1.4'

loop_
_geom_angle_atom_site_label_1
_geom_angle_atom_site_label_2
_geom_angle_atom_site_label_3
_geom_angle
C00F O001 C00D 109.5(3)
C008 O003 C009 62.4(2)
C00C O004 C00B 106.2(3)
C00A C006 C007 127.3(3)
C00C C006 C007 127.2(3)
C00C C006 C00A 105.5(3)
O002 C007 C006 122.4(3)
O002 C007 C009 121.4(3)
C006 C007 C009 116.3(3)
O003 C008 H008 115.4
O003 C008 C009 59.2(2)
O003 C008 C00D 118.2(3)
C009 C008 H008 115.4
C009 C008 C00D 121.5(3)
C00D C008 H008 115.4
O003 C009 C007 116.8(3)
O003 C009 C008 58.4(2)
O003 C009 H009 116.1
C007 C009 H009 116.1
C008 C009 C007 120.8(3)
C008 C009 H009 116.1
C006 C00A H00A 126.7
C00B C00A C006 106.7(3)
C00B C00A H00A 126.7
O004 C00B H00B 124.6
C00A C00B O004 110.8(3)
C00A C00B H00B 124.6
O004 C00C C006 110.8(3)
O004 C00C H00C 124.6
C006 C00C H00C 124.6
O001 C00D C008 106.6(2)
O001 C00D C00E 103.2(3)
O001 C00D C00H 108.4(3)
C008 C00D C00H 108.9(3)
C00E C00D C008 115.4(3)
C00E C00D C00H 113.9(3)
C00D C00E H00E 124.6
C00G C00E C00D 110.8(3)
C00G C00E H00E 124.6
O001 C00F C00G 108.2(3)
O005 C00F O001 121.8(4)
O005 C00F C00G 130.0(4)
C00E C00G C00F 108.3(3)
C00E C00G H00G 125.9
C00F C00G H00G 125.9
C00D C00H H00D 109.5
C00D C00H H00F 109.5
C00D C00H H00H 109.5
H00D C00H H00F 109.5
H00D C00H H00H 109.5
H00F C00H H00H 109.5

loop_
_geom_bond_atom_site_label_1
_geom_bond_atom_site_label_2
_geom_bond_distance
O001 C00D 1.457(3)
O001 C00F 1.348(4)
O002 C007 1.207(4)
O003 C008 1.411(5)
O003 C009 1.424(4)
O004 C00B 1.371(5)
O004 C00C 1.351(4)
O005 C00F 1.200(4)
C006 C007 1.464(4)
C006 C00A 1.437(4)
C006 C00C 1.352(5)
C007 C009 1.501(4)
C008 H008 0.9800
C008 C009 1.469(5)
C008 C00D 1.506(4)
C009 H009 0.9800
C00A H00A 0.9300
C00A C00B 1.324(5)
C00B H00B 0.9300
C00C H00C 0.9300
C00D C00E 1.477(6)
C00D C00H 1.518(6)
C00E H00E 0.9300
C00E C00G 1.308(6)
C00F C00G 1.467(5)
C00G H00G 0.9300
C00H H00D 0.9600
C00H H00F 0.9600
C00H H00H 0.9600

loop_
_geom_torsion_atom_site_label_1
_geom_torsion_atom_site_label_2
_geom_torsion_atom_site_label_3
_geom_torsion_atom_site_label_4
_geom_torsion
O001 C00D C00E C00G 0.5(4)
O001 C00F C00G C00E 0.9(5)
O002 C007 C009 O003 -24.0(5)
O002 C007 C009 C008 43.5(5)
O003 C008 C009 C007 -104.4(4)
O003 C008 C00D O001 69.4(4)
O003 C008 C00D C00E -44.4(4)
O003 C008 C00D C00H -174.0(3)
O005 C00F C00G C00E 179.8(4)
C006 C007 C009 O003 156.0(3)
C006 C007 C009 C008 -136.6(3)
C006 C00A C00B O004 0.5(4)
C007 C006 C00A C00B -179.0(4)
C007 C006 C00C O004 178.4(3)
C008 O003 C009 C007 111.3(3)
C008 C00D C00E C00G 116.2(4)
C009 O003 C008 C00D 111.8(3)
C009 C008 C00D O001 138.7(3)
C009 C008 C00D C00E 24.9(5)
C009 C008 C00D C00H -104.6(4)
C00A C006 C007 O002 6.4(6)
C00A C006 C007 C009 -173.6(3)
C00A C006 C00C O004 -0.6(5)
C00B O004 C00C C006 0.9(5)
C00C O004 C00B C00A -0.8(5)
C00C C006 C007 O002 -172.4(4)
C00C C006 C007 C009 7.6(6)
C00C C006 C00A C00B 0.0(4)
C00D O001 C00F O005 -179.6(4)
C00D O001 C00F C00G -0.6(4)
C00D C008 C009 O003 -106.3(4)
C00D C008 C009 C007 149.3(3)
C00D C00E C00G C00F -0.8(5)
C00F O001 C00D C008 -121.8(3)
C00F O001 C00D C00E 0.1(4)
C00F O001 C00D C00H 121.2(3)
C00H C00D C00E C00G -116.8(4)
